data_7249118
loop_
_publ_author_name
'Hoser, Anna'
'Zwolenik, Aleksandra'
'Makal, Anna'

_publ_section_title
;
 On the importance of low-frequency modes in predicting pressure-induced
 phase transitions.
;
_journal_issue 31
_journal_name_full 'Physical chemistry chemical physics : PCCP'
_journal_page_first 20745
_journal_page_last 20749
_journal_paper_doi 10.1039/d4cp02368d
_journal_volume 26
_journal_year 2024
_chemical_formula_moiety '2(C10 H7 O)'
_chemical_formula_sum 'C20 H14 O2'
_chemical_formula_weight 286.31
_space_group_crystal_system monoclinic
_space_group_IT_number 14
_space_group_name_Hall '-P 2ybc'
_space_group_name_H-M_alt 'P 1 21/c 1'
_atom_sites_solution_hydrogens geom
_audit_creation_date 2024-01-25
_audit_creation_method
;
Olex2 1.5-alpha
(compiled 2023.11.24 svn.r209d9fb for OlexSys, GUI svn.r6869)
;
_audit_update_record
;
2024-02-13 deposited with the CCDC.	2024-07-24 downloaded from the CCDC.
;
_cell_angle_alpha 90
_cell_angle_beta 95.1960(10)
_cell_angle_gamma 90
_cell_formula_units_Z 4
_cell_length_a 8.12030(10)
_cell_length_b 23.1408(4)
_cell_length_c 7.56240(10)
_cell_measurement_reflns_used 4908
_cell_measurement_temperature 280.00(10)
_cell_measurement_theta_max 77.5390
_cell_measurement_theta_min 3.8150
_cell_volume 1415.21(4)
_computing_cell_refinement 'CrysAlisPro 1.171.39.43d (Rigaku OD, 2018)'
_computing_data_collection 'CrysAlisPro 1.171.39.43d (Rigaku OD, 2018)'
_computing_data_reduction 'CrysAlisPro 1.171.39.43d (Rigaku OD, 2018)'
_computing_molecular_graphics 'Olex2 1.5-alpha (Dolomanov et al., 2009)'
_computing_publication_material 'Olex2 1.5-alpha (Dolomanov et al., 2009)'
_computing_structure_refinement 'SHELXL 2013/2 (Sheldrick, 2015)'
_computing_structure_solution 'SHELXT 2018/2 (Sheldrick, 2018)'
_diffrn_ambient_temperature 293(2)
_diffrn_detector_type HyPix
_diffrn_measured_fraction_theta_full 0.999
_diffrn_measured_fraction_theta_max 0.993
_diffrn_measurement_details
;
List of Runs (angles in degrees, time in seconds):

  # Type    Start    End  Width  t~exp~   \w     \q     \k     \f   Frames
#--------------------------------------------------------------------------
  1  \w    -94.00 -44.00   0.50    0.35    --    0.00-178.00-180.00  100
  2  \w    -43.00  14.00   0.50    0.35    --    0.00  77.00-180.00  114
  3  \w      8.00  51.00   0.50    0.35    --    0.00 -99.00  30.00   86
  4  \w     31.00  81.00   0.50    0.35    --    0.00  77.00-180.00  100
  5  \w      8.00  33.00   0.50    0.35    --    0.00 -99.00-180.00   50
  6  \w    103.00 129.00   0.50    1.35    --   66.54 125.00 150.00   52
  7  \w     64.00  90.00   0.50    1.35    --   66.54  61.00 120.00   52
  8  \w    114.00 148.00   0.50    1.35    --   66.54 125.00-150.00   68
  9  \w    114.00 140.00   0.50    1.35    --   66.54 125.00-180.00   52
 10  \w     26.00 105.00   0.50    1.35    --   66.54 -94.00 150.00  158
 11  \w     34.00 111.00   0.50    1.35    --   66.54-125.00 -30.00  154
 12  \w     37.00  63.00   0.50    1.35    --   66.54  61.00 120.00   52
 13  \w    106.00 132.00   0.50    1.35    --   66.54  61.00 120.00   52
 14  \w    106.00 140.00   0.50    1.35    --   66.54 125.00 120.00   68
 15  \w    -26.00 155.00   0.50    1.35    --   66.54   0.00  30.00  362
 16  \w    102.00 138.00   0.50    1.35    --   66.54 125.00  30.00   72
 17  \w     95.00 120.00   0.50    1.35    --   66.54 125.00  60.00   50
 18  \w    108.00 133.00   0.50    1.35    --   66.54 125.00 -30.00   50
 19  \w    120.00 148.00   0.50    1.35    --   66.54 125.00 -90.00   56
 20  \w    -12.00  13.00   0.50    1.35    --   66.54 -94.00 150.00   50
 21  \w    114.00 158.00   0.50    1.35    --  121.75 -50.00-180.00   88
 22  \w     81.00 107.00   0.50    1.35    --  121.75 -50.00-180.00   52
 23  \w    129.00 161.00   0.50    1.35    --  121.75 -50.00   0.00   64
 24  \w     41.00 119.00   0.50    1.35    --  121.75 -77.00-150.00  156
 25  \w     83.00 108.00   0.50    1.35    --  121.75-111.00 120.00   50
 26  \w     63.00  89.00   0.50    1.35    --  121.75-111.00  60.00   52
 27  \w    133.00 160.00   0.50    1.35    --  121.75 -77.00-150.00   54
 28  \w    120.00 168.00   0.50    1.35    --  121.75 111.00 -90.00   96
 29  \w     82.00 108.00   0.50    1.35    --  121.75-111.00-120.00   52
 30  \w     89.00 121.00   0.50    1.35    --  121.75 -50.00   0.00   64
 31  \w     45.00 108.00   0.50    1.35    --  121.75-111.00  30.00  126
 32  \w     66.00 108.00   0.50    1.35    --  121.75-111.00 -60.00   84
 33  \w     28.00 167.00   0.50    1.35    --  121.75  12.00  90.00  278
 34  \w     43.00 169.00   0.50    1.35    --  121.75 -38.00 150.00  252
 35  \w    105.00 172.00   0.50    1.35    --  121.75 111.00-150.00  134
 36  \w     44.00 107.00   0.50    1.35    --  121.75-111.00   0.00  126
 37  \w     45.00  86.00   0.50    1.35    --  121.75 -50.00   0.00   82
 38  \w     78.00 108.00   0.50    1.35    --  121.75-111.00 150.00   60
 39  \w    120.00 170.00   0.50    1.35    --  121.75  77.00-180.00  100
 40  \w     80.00 106.00   0.50    1.35    --  121.75  77.00-180.00   52
 41  \w    115.00 144.00   0.50    1.35    --  121.75 111.00-120.00   58
 42  \w     65.00 105.00   0.50    1.35    --  121.75-111.00-150.00   80
 43  \w     48.00  73.00   0.50    1.35    --  121.75-111.00 150.00   50
 44  \w     71.00 134.00   0.50    1.35    --  121.75 178.00 -90.00  126
 45  \w     38.00 101.00   0.50    1.35    --  121.75 -91.00  30.00  126
 46  \w     67.00 107.00   0.50    1.35    --  121.75-111.00  90.00   80
 47  \w    121.00 146.00   0.50    1.35    --  121.75 178.00-120.00   50
 48  \w     65.00 100.00   0.50    1.35    --  121.75 178.00-120.00   70
 49  \w     87.00 113.00   0.50    1.35    --  121.75 178.00 -30.00   52
 50  \w     77.00 109.00   0.50    1.35    --  121.75-112.00 -23.60   64
 51  \w     47.00  72.00   0.50    1.35    --  121.75-112.00 -23.60   50
;
_diffrn_measurement_device 'four-circle diffractometer'
_diffrn_measurement_device_type 'SuperNova, Dual, Cu at home/near, HyPix'
_diffrn_measurement_method '\w scans'
_diffrn_radiation_type CuK\a
_diffrn_radiation_wavelength 1.54184
_diffrn_reflns_av_R_equivalents 0.0212
_diffrn_reflns_av_unetI/netI 0.0207
_diffrn_reflns_Laue_measured_fraction_full 0.999
_diffrn_reflns_Laue_measured_fraction_max 0.993
_diffrn_reflns_limit_h_max 10
_diffrn_reflns_limit_h_min -10
_diffrn_reflns_limit_k_max 29
_diffrn_reflns_limit_k_min -28
_diffrn_reflns_limit_l_max 9
_diffrn_reflns_limit_l_min -7
_diffrn_reflns_number 13641
_diffrn_reflns_point_group_measured_fraction_full 0.999
_diffrn_reflns_point_group_measured_fraction_max 0.993
_diffrn_reflns_theta_full 67.684
_diffrn_reflns_theta_max 77.708
_diffrn_reflns_theta_min 3.820
_exptl_absorpt_coefficient_mu 0.683
_exptl_absorpt_correction_T_max 1.000
_exptl_absorpt_correction_T_min 0.669
_exptl_absorpt_correction_type gaussian
_exptl_absorpt_process_details
;
CrysAlisPro 1.171.39.43d (Rigaku Oxford Diffraction, 2018)
Numerical absorption correction based on gaussian integration over
			a multifaceted crystal model
Empirical absorption correction using spherical harmonics,
 implemented in SCALE3 ABSPACK scaling algorithm.
;
_exptl_crystal_colour 'clear dark yellow'
_exptl_crystal_colour_lustre clear
_exptl_crystal_colour_modifier dark
_exptl_crystal_colour_primary yellow
_exptl_crystal_density_diffrn 1.344
_exptl_crystal_description plate
_exptl_crystal_F_000 600
_exptl_crystal_size_max 0.327
_exptl_crystal_size_mid 0.198
_exptl_crystal_size_min 0.046
_refine_diff_density_max 0.322
_refine_diff_density_min -0.196
_refine_diff_density_rms 0.037
_refine_ls_extinction_coef 0.0007(3)
_refine_ls_extinction_expression Fc^*^=kFc[1+0.001xFc^2^\l^3^/sin(2\q)]^-1/4^
_refine_ls_extinction_method SHELXL
_refine_ls_goodness_of_fit_ref 1.080
_refine_ls_hydrogen_treatment constr
_refine_ls_matrix_type full
_refine_ls_number_parameters 202
_refine_ls_number_reflns 2998
_refine_ls_number_restraints 0
_refine_ls_restrained_S_all 1.080
_refine_ls_R_factor_all 0.0613
_refine_ls_R_factor_gt 0.0529
_refine_ls_shift/su_max 0.000
_refine_ls_shift/su_mean 0.000
_refine_ls_structure_factor_coef Fsqd
_refine_ls_weighting_details
;
 w=1/[\s^2^(Fo^2^)+(0.1035P)^2^+0.1897P]
 where P=(Fo^2^+2Fc^2^)/3
;
_refine_ls_weighting_scheme calc
_refine_ls_wR_factor_gt 0.1740
_refine_ls_wR_factor_ref 0.1839
_reflns_Friedel_coverage 0.000
_reflns_number_gt 2408
_reflns_number_total 2998
_reflns_threshold_expression 'I > 2\s(I)'
_cod_data_source_file d4cp02368d2.cif
_cod_data_source_block 2papb_rt
_cod_depositor_comments 'Adding full bibliography for 7249110--7249118.cif.'
_cod_database_code 7249118
_shelxl_version_number 2013-2
_shelx_space_group_comment
;
The symmetry employed for this shelxl refinement is uniquely defined
by the following loop, which should always be used as a source of
symmetry information in preference to the above space-group names.
They are only intended as comments.
;
_olex2_refinement_description
;
1. Fixed Uiso
 At 1.2 times of:
  All C(H) groups
 At 1.5 times of:
  All C(H,H,H) groups
2.a Aromatic/amide H refined with riding coordinates:
 C1A(H1A), C5A(H5A), C6A(H6A), C7A(H7A), C1B(H1B), C5B(H5B), C6B(H6B), C7B(H7B)
2.b Idealised Me refined as rotating group:
 C10A(H10A,H10B,H10C), C10B(H10D,H10E,H10F)
;
_olex2_submission_special_instructions 'No special instructions were received'
_oxdiff_exptl_absorpt_empirical_details
;
Empirical correction (ABSPACK) includes:
- Absorption correction using spherical harmonics
- Frame scaling
;

loop_
_space_group_symop_operation_xyz
'x, y, z'
'-x, y+1/2, -z+1/2'
'-x, -y, -z'
'x, -y-1/2, z-1/2'

loop_
_atom_site_label
_atom_site_type_symbol
_atom_site_fract_x
_atom_site_fract_y
_atom_site_fract_z
_atom_site_U_iso_or_equiv
_atom_site_adp_type
_atom_site_occupancy
_atom_site_site_symmetry_order
_atom_site_calc_flag
_atom_site_refinement_flags_posn
_atom_site_refinement_flags_adp
_atom_site_refinement_flags_occupancy
_atom_site_disorder_assembly
_atom_site_disorder_group
O1A O 0.5844(3) 0.29546(7) 0.4858(4) 0.1373(9) Uani 1 1 d . . . . .
C1A C 0.4018(2) 0.39760(7) 0.53906(18) 0.0518(4) Uani 1 1 d . . . . .
H1A H 0.3881 0.3513 0.5434 0.062 Uiso 1 1 calc R U . . .
C2A C 0.55529(18) 0.42105(7) 0.48017(17) 0.0481(4) Uani 1 1 d . . . . .
C3A C 0.56643(16) 0.48235(6) 0.47456(16) 0.0457(4) Uani 1 1 d . . . . .
C4A C 0.70931(18) 0.50946(7) 0.41806(18) 0.0510(4) Uani 1 1 d . . . . .
C5A C 0.7181(2) 0.57085(8) 0.4139(2) 0.0583(4) Uani 1 1 d . . . . .
H5A H 0.8266 0.5914 0.3709 0.070 Uiso 1 1 calc R U . . .
C6A C 0.83854(19) 0.47537(8) 0.3669(2) 0.0583(4) Uani 1 1 d . . . . .
H6A H 0.9465 0.4957 0.3216 0.070 Uiso 1 1 calc R U . . .
C7A C 0.8292(2) 0.41603(8) 0.3737(2) 0.0611(4) Uani 1 1 d . . . . .
H7A H 0.9310 0.3907 0.3343 0.073 Uiso 1 1 calc R U . . .
C8A C 0.69128(19) 0.38776(7) 0.4305(2) 0.0541(4) Uani 1 1 d . . . . .
C9A C 0.6938(2) 0.32357(8) 0.4371(2) 0.0691(5) Uani 1 1 d . . . . .
C10A C 0.8341(4) 0.29122(12) 0.3728(6) 0.1388(14) Uani 1 1 d . . . . .
H10A H 0.9418 0.2959 0.4671 0.208 Uiso 1 1 calc R U . . .
H10B H 0.8612 0.3082 0.2452 0.208 Uiso 1 1 calc R U . . .
H10C H 0.8017 0.2459 0.3591 0.208 Uiso 1 1 calc R U . . .
O1B O 0.08167(16) 0.14728(6) 0.5119(3) 0.1043(7) Uani 1 1 d . . . . .
C1B C 0.21936(16) 0.03250(6) 0.59052(19) 0.0476(3) Uani 1 1 d . . . . .
H1B H 0.1127 0.0562 0.6250 0.057 Uiso 1 1 calc R U . . .
C2B C 0.36003(15) 0.06361(6) 0.53588(16) 0.0420(3) Uani 1 1 d . . . . .
C3B C 0.50069(15) 0.03080(6) 0.49533(15) 0.0397(3) Uani 1 1 d . . . . .
C4B C 0.64368(16) 0.05948(6) 0.44449(17) 0.0431(3) Uani 1 1 d . . . . .
C5B C 0.78137(16) 0.02553(6) 0.40066(19) 0.0479(3) Uani 1 1 d . . . . .
H5B H 0.8890 0.0471 0.3593 0.058 Uiso 1 1 calc R U . . .
C6B C 0.64663(18) 0.11967(7) 0.4384(2) 0.0499(4) Uani 1 1 d . . . . .
H6B H 0.7549 0.1416 0.4001 0.060 Uiso 1 1 calc R U . . .
C7B C 0.51178(18) 0.15152(6) 0.4812(2) 0.0516(4) Uani 1 1 d . . . . .
H7B H 0.5181 0.1980 0.4796 0.062 Uiso 1 1 calc R U . . .
C8B C 0.36730(17) 0.12455(6) 0.52669(19) 0.0476(3) Uani 1 1 d . . . . .
C9B C 0.2221(2) 0.16195(7) 0.5571(2) 0.0606(4) Uani 1 1 d . . . . .
C10B C 0.2552(2) 0.21980(8) 0.6429(3) 0.0735(5) Uani 1 1 d . . . . .
H10D H 0.3133 0.2479 0.5524 0.110 Uiso 1 1 calc R U . . .
H10E H 0.3366 0.2144 0.7634 0.110 Uiso 1 1 calc R U . . .
H10F H 0.1397 0.2388 0.6748 0.110 Uiso 1 1 calc R U . . .

loop_
_atom_site_aniso_label
_atom_site_aniso_U_11
_atom_site_aniso_U_22
_atom_site_aniso_U_33
_atom_site_aniso_U_23
_atom_site_aniso_U_13
_atom_site_aniso_U_12
O1A 0.1230(15) 0.0511(9) 0.250(3) -0.0009(11) 0.0810(16) -0.0102(9)
C1A 0.0583(9) 0.0518(8) 0.0453(7) 0.0038(6) 0.0037(6) -0.0230(7)
C2A 0.0512(8) 0.0507(8) 0.0418(7) 0.0017(5) 0.0011(6) -0.0102(6)
C3A 0.0484(8) 0.0501(8) 0.0377(6) 0.0013(5) -0.0006(5) -0.0098(6)
C4A 0.0523(8) 0.0581(9) 0.0421(7) 0.0018(6) 0.0002(6) -0.0145(6)
C5A 0.0592(9) 0.0600(10) 0.0555(8) 0.0038(7) 0.0044(7) -0.0209(7)
C6A 0.0509(8) 0.0716(11) 0.0529(8) -0.0002(7) 0.0071(6) -0.0136(7)
C7A 0.0548(9) 0.0702(11) 0.0588(9) -0.0016(7) 0.0081(7) -0.0044(7)
C8A 0.0579(9) 0.0545(9) 0.0498(8) -0.0001(6) 0.0036(6) -0.0036(7)
C9A 0.0780(12) 0.0577(10) 0.0723(11) 0.0008(8) 0.0109(9) 0.0014(9)
C10A 0.135(3) 0.0772(17) 0.215(4) 0.031(2) 0.080(2) 0.0403(16)
O1B 0.0490(7) 0.0661(9) 0.1956(19) -0.0103(10) -0.0010(8) 0.0102(6)
C1B 0.0380(7) 0.0527(8) 0.0531(7) -0.0023(6) 0.0093(5) 0.0020(5)
C2B 0.0387(7) 0.0442(7) 0.0430(6) -0.0012(5) 0.0028(5) 0.0017(5)
C3B 0.0364(7) 0.0444(8) 0.0382(6) -0.0010(5) 0.0024(5) -0.0001(5)
C4B 0.0390(7) 0.0467(8) 0.0438(6) -0.0010(5) 0.0050(5) -0.0009(5)
C5B 0.0392(7) 0.0519(8) 0.0537(7) -0.0006(6) 0.0095(5) -0.0025(6)
C6B 0.0461(7) 0.0466(8) 0.0576(8) 0.0011(6) 0.0076(6) -0.0052(6)
C7B 0.0504(8) 0.0420(7) 0.0623(8) -0.0003(6) 0.0050(6) -0.0001(6)
C8B 0.0451(7) 0.0443(7) 0.0530(7) -0.0016(6) 0.0027(5) 0.0034(5)
C9B 0.0515(8) 0.0493(9) 0.0819(11) 0.0033(7) 0.0108(7) 0.0084(6)
C10B 0.0734(11) 0.0546(10) 0.0950(13) -0.0098(9) 0.0207(10) 0.0122(8)

loop_
_atom_type_symbol
_atom_type_description
_atom_type_scat_dispersion_real
_atom_type_scat_dispersion_imag
_atom_type_scat_source
C C 0.0181 0.0091 'International Tables Vol C Tables 4.2.6.8 and 6.1.1.4'
H H 0.0000 0.0000 'International Tables Vol C Tables 4.2.6.8 and 6.1.1.4'
O O 0.0492 0.0322 'International Tables Vol C Tables 4.2.6.8 and 6.1.1.4'

loop_
_exptl_crystal_face_index_h
_exptl_crystal_face_index_k
_exptl_crystal_face_index_l
_exptl_crystal_face_perp_dist
-5 3 0 0.0839
-1 2 -5 0.1553
0 -1 5 0.1472
0 -15 0 0.0344
0 15 0 0.0114
0 14 -1 0.0269
5 -3 0 0.1008
5 -4 -3 0.1126
1 -2 5 0.1385

loop_
_geom_angle_atom_site_label_1
_geom_angle_atom_site_label_2
_geom_angle_atom_site_label_3
_geom_angle
_geom_angle_site_symmetry_1
_geom_angle_site_symmetry_3
_geom_angle_publ_flag
C2A C1A H1A 118.1 . . ?
C5A C1A H1A 118.1 3_666 . ?
C5A C1A C2A 123.86(15) 3_666 . ?
C3A C2A C1A 115.89(14) . . ?
C3A C2A C8A 118.60(13) . . ?
C8A C2A C1A 125.51(15) . . ?
C2A C3A C3A 120.59(16) . 3_666 ?
C4A C3A C2A 120.40(15) . . ?
C4A C3A C3A 119.00(17) . 3_666 ?
C3A C4A C5A 119.49(15) . . ?
C6A C4A C3A 119.32(15) . . ?
C6A C4A C5A 121.18(14) . . ?
C1A C5A C4A 121.15(14) 3_666 . ?
C1A C5A H5A 119.4 3_666 . ?
C4A C5A H5A 119.4 . . ?
C4A C6A H6A 119.7 . . ?
C7A C6A C4A 120.55(14) . . ?
C7A C6A H6A 119.7 . . ?
C6A C7A H7A 119.1 . . ?
C6A C7A C8A 121.78(16) . . ?
C8A C7A H7A 119.1 . . ?
C2A C8A C9A 122.71(14) . . ?
C7A C8A C2A 119.33(15) . . ?
C7A C8A C9A 117.97(16) . . ?
O1A C9A C8A 123.38(18) . . ?
O1A C9A C10A 116.4(2) . . ?
C10A C9A C8A 120.18(19) . . ?
C9A C10A H10A 109.5 . . ?
C9A C10A H10B 109.5 . . ?
C9A C10A H10C 109.5 . . ?
H10A C10A H10B 109.5 . . ?
H10A C10A H10C 109.5 . . ?
H10B C10A H10C 109.5 . . ?
C2B C1B H1B 119.3 . . ?
C5B C1B H1B 119.3 3_656 . ?
C5B C1B C2B 121.34(12) 3_656 . ?
C3B C2B C1B 117.77(13) . . ?
C8B C2B C1B 123.37(12) . . ?
C8B C2B C3B 118.83(12) . . ?
C3B C3B C2B 120.69(14) 3_656 . ?
C4B C3B C2B 119.94(13) . . ?
C4B C3B C3B 119.37(14) . 3_656 ?
C3B C4B C5B 118.79(13) . . ?
C6B C4B C3B 119.52(12) . . ?
C6B C4B C5B 121.69(12) . . ?
C1B C5B C4B 122.02(12) 3_656 . ?
C1B C5B H5B 119.0 3_656 . ?
C4B C5B H5B 119.0 . . ?
C4B C6B H6B 119.7 . . ?
C7B C6B C4B 120.58(13) . . ?
C7B C6B H6B 119.7 . . ?
C6B C7B H7B 119.4 . . ?
C6B C7B C8B 121.28(14) . . ?
C8B C7B H7B 119.4 . . ?
C2B C8B C9B 122.17(13) . . ?
C7B C8B C2B 119.80(13) . . ?
C7B C8B C9B 117.98(13) . . ?
O1B C9B C8B 122.00(16) . . ?
O1B C9B C10B 119.99(15) . . ?
C8B C9B C10B 118.00(14) . . ?
C9B C10B H10D 109.5 . . ?
C9B C10B H10E 109.5 . . ?
C9B C10B H10F 109.5 . . ?
H10D C10B H10E 109.5 . . ?
H10D C10B H10F 109.5 . . ?
H10E C10B H10F 109.5 . . ?

loop_
_geom_bond_atom_site_label_1
_geom_bond_atom_site_label_2
_geom_bond_distance
_geom_bond_site_symmetry_2
_geom_bond_publ_flag
O1A C9A 1.186(2) . ?
C1A H1A 1.0770 . ?
C1A C2A 1.465(2) . ?
C1A C5A 1.292(2) 3_666 ?
C2A C3A 1.422(2) . ?
C2A C8A 1.424(2) . ?
C3A C3A 1.433(3) 3_666 ?
C3A C4A 1.4185(19) . ?
C4A C5A 1.423(2) . ?
C4A C6A 1.395(2) . ?
C5A C1A 1.292(2) 3_666 ?
C5A H5A 1.0770 . ?
C6A H6A 1.0770 . ?
C6A C7A 1.377(2) . ?
C7A H7A 1.0770 . ?
C7A C8A 1.398(2) . ?
C8A C9A 1.486(2) . ?
C9A C10A 1.481(3) . ?
C10A H10A 1.0831 . ?
C10A H10B 1.0831 . ?
C10A H10C 1.0831 . ?
O1B C9B 1.209(2) . ?
C1B H1B 1.0770 . ?
C1B C2B 1.4420(19) . ?
C1B C5B 1.344(2) 3_656 ?
C2B C3B 1.4279(18) . ?
C2B C8B 1.413(2) . ?
C3B C3B 1.427(3) 3_656 ?
C3B C4B 1.4204(18) . ?
C4B C5B 1.4298(19) . ?
C4B C6B 1.394(2) . ?
C5B C1B 1.345(2) 3_656 ?
C5B H5B 1.0770 . ?
C6B H6B 1.0770 . ?
C6B C7B 1.383(2) . ?
C7B H7B 1.0770 . ?
C7B C8B 1.399(2) . ?
C8B C9B 1.497(2) . ?
C9B C10B 1.501(2) . ?
C10B H10D 1.0831 . ?
C10B H10E 1.0831 . ?
C10B H10F 1.0831 . ?

loop_
_geom_torsion_atom_site_label_1
_geom_torsion_atom_site_label_2
_geom_torsion_atom_site_label_3
_geom_torsion_atom_site_label_4
_geom_torsion
_geom_torsion_site_symmetry_1
_geom_torsion_site_symmetry_2
_geom_torsion_site_symmetry_3
_geom_torsion_site_symmetry_4
_geom_torsion_publ_flag
C1A C2A C3A C3A 0.4(2) . . . 3_666 ?
C1A C2A C3A C4A -179.49(11) . . . . ?
C1A C2A C8A C7A 178.85(13) . . . . ?
C1A C2A C8A C9A -1.4(2) . . . . ?
C2A C3A C4A C5A -179.81(12) . . . . ?
C2A C3A C4A C6A 0.4(2) . . . . ?
C2A C8A C9A O1A -0.9(3) . . . . ?
C2A C8A C9A C10A 176.1(2) . . . . ?
C3A C2A C8A C7A -1.6(2) . . . . ?
C3A C2A C8A C9A 178.12(13) . . . . ?
C3A C3A C4A C5A 0.3(2) 3_666 . . . ?
C3A C3A C4A C6A -179.45(14) 3_666 . . . ?
C3A C4A C5A C1A 0.1(2) . . . 3_666 ?
C3A C4A C6A C7A -1.1(2) . . . . ?
C4A C6A C7A C8A 0.4(2) . . . . ?
C5A C1A C2A C3A -0.8(2) 3_666 . . . ?
C5A C1A C2A C8A 178.78(14) 3_666 . . . ?
C5A C4A C6A C7A 179.15(14) . . . . ?
C6A C4A C5A C1A 179.82(14) . . . 3_666 ?
C6A C7A C8A C2A 1.0(2) . . . . ?
C6A C7A C8A C9A -178.75(14) . . . . ?
C7A C8A C9A O1A 178.8(2) . . . . ?
C7A C8A C9A C10A -4.2(3) . . . . ?
C8A C2A C3A C3A -179.22(14) . . . 3_666 ?
C8A C2A C3A C4A 0.9(2) . . . . ?
C1B C2B C3B C3B 1.5(2) . . . 3_656 ?
C1B C2B C3B C4B -178.68(11) . . . . ?
C1B C2B C8B C7B 176.68(12) . . . . ?
C1B C2B C8B C9B -5.8(2) . . . . ?
C2B C3B C4B C5B -178.58(11) . . . . ?
C2B C3B C4B C6B 1.41(19) . . . . ?
C2B C8B C9B O1B -34.6(3) . . . . ?
C2B C8B C9B C10B 146.75(16) . . . . ?
C3B C2B C8B C7B -1.0(2) . . . . ?
C3B C2B C8B C9B 176.47(13) . . . . ?
C3B C3B C4B C5B 1.2(2) 3_656 . . . ?
C3B C3B C4B C6B -178.81(14) 3_656 . . . ?
C3B C4B C5B C1B -1.3(2) . . . 3_656 ?
C3B C4B C6B C7B -0.1(2) . . . . ?
C4B C6B C7B C8B -1.9(2) . . . . ?
C5B C1B C2B C3B -1.5(2) 3_656 . . . ?
C5B C1B C2B C8B -179.19(13) 3_656 . . . ?
C5B C4B C6B C7B 179.92(13) . . . . ?
C6B C4B C5B C1B 178.70(13) . . . 3_656 ?
C6B C7B C8B C2B 2.4(2) . . . . ?
C6B C7B C8B C9B -175.18(14) . . . . ?
C7B C8B C9B O1B 142.94(19) . . . . ?
C7B C8B C9B C10B -35.7(2) . . . . ?
C8B C2B C3B C3B 179.36(13) . . . 3_656 ?
C8B C2B C3B C4B -0.85(19) . . . . ?
